data_2224583
loop_
_publ_author_name
'Jotani, Mukesh M.'
'Jasinski, Jerry P.'
'Baldaniya, Bharat B.'
'Butcher, Ray J.'

_publ_section_title
;
 <i>N</i>-(3,4-Dichlorophenyl)-3-oxobutanamide
;
_journal_coeditor_code CI2974
_journal_issue 1
_journal_name_full 'Acta Crystallographica Section E'
_journal_page_first o58
_journal_page_last o59
_journal_paper_doi 10.1107/S1600536809051307
_journal_volume 66
_journal_year 2010
_chemical_formula_iupac 'C10 H9 Cl2 N O2'
_chemical_formula_moiety 'C10 H9 Cl2 N O2'
_chemical_formula_sum 'C10 H9 Cl2 N O2'
_chemical_formula_weight 246.08
_chemical_name_systematic
;
<i>N</i>-(3,4-Dichlorophenyl)-3-oxobutanamide
;
_space_group_IT_number 61
_symmetry_cell_setting orthorhombic
_symmetry_space_group_name_Hall '-P 2ac 2ab'
_symmetry_space_group_name_H-M 'P b c a'
_atom_sites_solution_hydrogens geom
_atom_sites_solution_primary direct
_atom_sites_solution_secondary difmap
_cell_angle_alpha 90.00
_cell_angle_beta 90.00
_cell_angle_gamma 90.00
_cell_formula_units_Z 8
_cell_length_a 9.7171(4)
_cell_length_b 8.2834(5)
_cell_length_c 27.4857(16)
_cell_measurement_reflns_used 4228
_cell_measurement_temperature 200(2)
_cell_measurement_theta_max 32.4410
_cell_measurement_theta_min 4.8527
_cell_volume 2212.3(2)
_computing_cell_refinement '<i>CrysAlisRed</i> (Oxford Diffraction, 2007)'
_computing_data_collection '<i>CrysAlisPro</i> (Oxford Diffraction, 2007)'
_computing_data_reduction '<i>CrysAlisRed</i> (Oxford Diffraction, 2007)'
_computing_molecular_graphics '<i>SHELXTL</i> (Sheldrick, 2008)'
_computing_publication_material '<i>SHELXTL</i> (Sheldrick, 2008) and <i>PLATON</i> (Spek, 2003)'
_computing_structure_refinement '<i>SHELXL97</i>)(Sheldrick, 2008)'
_computing_structure_solution '<i>SHELXS97</i> (Sheldrick, 2008)'
_diffrn_ambient_temperature 200(2)
_diffrn_detector_area_resol_mean 10.5081
_diffrn_measured_fraction_theta_full 0.994
_diffrn_measured_fraction_theta_max 0.931
_diffrn_measurement_device_type 'Oxford Diffraction Gemini'
_diffrn_measurement_method '\f and \w scans'
_diffrn_radiation_monochromator graphite
_diffrn_radiation_source 'fine-focus sealed tube'
_diffrn_radiation_type MoK\a
_diffrn_radiation_wavelength 0.71073
_diffrn_reflns_av_R_equivalents 0.0446
_diffrn_reflns_av_sigmaI/netI 0.0639
_diffrn_reflns_limit_h_max 14
_diffrn_reflns_limit_h_min -14
_diffrn_reflns_limit_k_max 12
_diffrn_reflns_limit_k_min -11
_diffrn_reflns_limit_l_max 39
_diffrn_reflns_limit_l_min -39
_diffrn_reflns_number 16980
_diffrn_reflns_theta_full 25.00
_diffrn_reflns_theta_max 32.52
_diffrn_reflns_theta_min 4.86
_diffrn_standards_decay_% <2%
_diffrn_standards_number 0
_exptl_absorpt_coefficient_mu 0.565
_exptl_absorpt_correction_T_max 0.924
_exptl_absorpt_correction_T_min 0.725
_exptl_absorpt_correction_type multi-scan
_exptl_absorpt_process_details
;
(<i>CrysAlisRed</i>; Oxford Diffraction, 2007)
;
_exptl_crystal_colour colorless
_exptl_crystal_density_diffrn 1.478
_exptl_crystal_density_method 'not measured'
_exptl_crystal_description Plate
_exptl_crystal_F_000 1008
_exptl_crystal_size_max 0.56
_exptl_crystal_size_mid 0.35
_exptl_crystal_size_min 0.14
_refine_diff_density_max 0.214
_refine_diff_density_min -0.265
_refine_ls_extinction_method none
_refine_ls_goodness_of_fit_ref 1.040
_refine_ls_hydrogen_treatment constr
_refine_ls_matrix_type full
_refine_ls_number_parameters 137
_refine_ls_number_reflns 3745
_refine_ls_number_restraints 0
_refine_ls_restrained_S_all 1.040
_refine_ls_R_factor_all 0.1224
_refine_ls_R_factor_gt 0.0476
_refine_ls_shift/su_max 0.001
_refine_ls_shift/su_mean <0.001
_refine_ls_structure_factor_coef Fsqd
_refine_ls_weighting_details 'calc w=1/[\s^2^(Fo^2^)+(0.0532P)^2^+0.0634P] where P=(Fo^2^+2Fc^2^)/3'
_refine_ls_weighting_scheme calc
_refine_ls_wR_factor_gt 0.1070
_refine_ls_wR_factor_ref 0.1230
_reflns_number_gt 1910
_reflns_number_total 3745
_reflns_threshold_expression I>2\s(I)
_cod_data_source_file ci2974.cif
_cod_data_source_block I
_cod_depositor_comments
;
The following automatic conversions were performed:
'_symmetry_cell_setting' value 'Orthorhombic' changed to 'orthorhombic'
according to '/home/saulius/struct/CIF-dictionaries/cif_core.dic'
dictionary named 'cif_core.dic' version 2.4.1 from 2010-06-29.

Automatic conversion script
Id: cif_fix_enum 1527 2010-12-29 10:47:43Z saulius 

The following automatic conversions were performed:

'_symmetry_cell_setting' value 'Orthorhombic' changed to
'orthorhombic' according to
/home/saulius/struct/CIF-dictionaries/cif_core.dic dictionary named
'cif_core.dic' version 2.4.1 from 2010-06-29.

Automatic conversion script
Id: cif_fix_values 1715 2011-07-08 13:25:40Z adriana 
;
_cod_database_code 2224583
_cod_database_fobs_code 2224583

loop_
_symmetry_equiv_pos_as_xyz
'x, y, z'
'-x+1/2, -y, z+1/2'
'-x, y+1/2, -z+1/2'
'x+1/2, -y+1/2, -z'
'-x, -y, -z'
'x-1/2, y, -z-1/2'
'x, -y-1/2, z-1/2'
'-x-1/2, y-1/2, z'

loop_
_atom_site_type_symbol
_atom_site_label
_atom_site_fract_x
_atom_site_fract_y
_atom_site_fract_z
_atom_site_U_iso_or_equiv
_atom_site_adp_type
_atom_site_calc_flag
_atom_site_refinement_flags
_atom_site_occupancy
_atom_site_disorder_assembly
_atom_site_disorder_group
Cl Cl1 0.44746(6) 0.24662(8) 0.45002(2) 0.0723(2) Uani d . 1 . .
Cl Cl2 0.72279(6) 0.05651(7) 0.47381(2) 0.0685(2) Uani d . 1 . .
O O1 0.79285(11) 0.25949(19) 0.23755(5) 0.0569(4) Uani d . 1 . .
O O2 0.64604(16) 0.07935(16) 0.15306(6) 0.0661(4) Uani d . 1 . .
N N 0.58187(12) 0.24207(16) 0.27204(5) 0.0362(3) Uani d . 1 . .
H H0A 0.4932 0.2505 0.2661 0.043 Uiso calc R 1 . .
C C1 0.61935(15) 0.19559(18) 0.31946(6) 0.0335(4) Uani d . 1 . .
C C2 0.52923(16) 0.2333(2) 0.35679(7) 0.0390(4) Uani d . 1 . .
H H2A 0.4453 0.2872 0.3496 0.047 Uiso calc R 1 . .
C C3 0.56032(17) 0.1931(2) 0.40451(7) 0.0429(4) Uani d . 1 . .
C C4 0.68175(19) 0.1122(2) 0.41514(7) 0.0431(4) Uani d . 1 . .
C C5 0.77092(18) 0.0733(2) 0.37786(7) 0.0444(4) Uani d . 1 . .
H H5A 0.8543 0.0185 0.3851 0.053 Uiso calc R 1 . .
C C6 0.74098(17) 0.1129(2) 0.33015(7) 0.0401(4) Uani d . 1 . .
H H6A 0.8027 0.0840 0.3048 0.048 Uiso calc R 1 . .
C C7 0.66728(16) 0.2750(2) 0.23478(7) 0.0382(4) Uani d . 1 . .
C C8 0.60112(17) 0.3356(2) 0.18869(7) 0.0420(4) Uani d . 1 . .
H H8A 0.6441 0.4395 0.1795 0.050 Uiso calc R 1 . .
H H8B 0.5023 0.3560 0.1949 0.050 Uiso calc R 1 . .
C C9 0.61455(17) 0.2188(2) 0.14672(7) 0.0434(4) Uani d . 1 . .
C C10 0.5849(2) 0.2844(3) 0.09710(8) 0.0644(6) Uani d . 1 . .
H H10A 0.5898 0.1969 0.0732 0.097 Uiso calc R 1 . .
H H10B 0.6529 0.3675 0.0890 0.097 Uiso calc R 1 . .
H H10C 0.4925 0.3319 0.0967 0.097 Uiso calc R 1 . .

loop_
_atom_site_aniso_label
_atom_site_aniso_U_11
_atom_site_aniso_U_22
_atom_site_aniso_U_33
_atom_site_aniso_U_12
_atom_site_aniso_U_13
_atom_site_aniso_U_23
Cl1 0.0658(4) 0.0910(5) 0.0601(3) 0.0116(3) 0.0270(3) 0.0049(3)
Cl2 0.0810(4) 0.0739(4) 0.0507(3) -0.0003(3) -0.0064(3) 0.0127(3)
O1 0.0190(6) 0.0920(11) 0.0598(8) 0.0011(6) 0.0034(5) 0.0184(8)
O2 0.0785(10) 0.0437(8) 0.0759(11) 0.0137(7) -0.0205(8) 0.0024(7)
N 0.0162(5) 0.0413(8) 0.0510(8) 0.0006(6) 0.0005(6) 0.0015(7)
C1 0.0230(7) 0.0275(8) 0.0500(10) -0.0048(6) -0.0003(7) -0.0027(7)
C2 0.0258(8) 0.0354(9) 0.0557(11) -0.0007(7) 0.0047(7) -0.0004(8)
C3 0.0395(10) 0.0379(9) 0.0514(11) -0.0054(8) 0.0113(8) 0.0002(8)
C4 0.0477(10) 0.0373(9) 0.0443(11) -0.0068(8) -0.0028(8) 0.0046(8)
C5 0.0388(9) 0.0372(10) 0.0572(12) 0.0056(8) -0.0034(9) 0.0019(9)
C6 0.0314(8) 0.0382(10) 0.0508(10) 0.0051(7) 0.0012(8) -0.0022(8)
C7 0.0232(7) 0.0385(9) 0.0530(10) -0.0001(7) 0.0013(7) 0.0031(8)
C8 0.0285(8) 0.0382(10) 0.0593(12) 0.0045(8) 0.0020(8) 0.0094(8)
C9 0.0276(8) 0.0425(11) 0.0601(12) 0.0027(8) -0.0050(8) 0.0089(9)
C10 0.0637(13) 0.0739(15) 0.0558(13) 0.0119(11) -0.0047(11) 0.0150(11)

loop_
_atom_type_symbol
_atom_type_description
_atom_type_scat_dispersion_real
_atom_type_scat_dispersion_imag
_atom_type_scat_source
C C 0.0033 0.0016 'International Tables Vol C Tables 4.2.6.8 and 6.1.1.4'
H H 0.0000 0.0000 'International Tables Vol C Tables 4.2.6.8 and 6.1.1.4'
N N 0.0061 0.0033 'International Tables Vol C Tables 4.2.6.8 and 6.1.1.4'
O O 0.0106 0.0060 'International Tables Vol C Tables 4.2.6.8 and 6.1.1.4'
Cl Cl 0.1484 0.1585 'International Tables Vol C Tables 4.2.6.8 and 6.1.1.4'

loop_
_geom_angle_atom_site_label_1
_geom_angle_atom_site_label_2
_geom_angle_atom_site_label_3
_geom_angle_site_symmetry_1
_geom_angle_site_symmetry_3
_geom_angle
_geom_angle_publ_flag
C7 N C1 . . 126.91(13) ?
C7 N H0A . . 116.5 ?
C1 N H0A . . 116.5 ?
C2 C1 C6 . . 119.32(16) ?
C2 C1 N . . 117.45(14) ?
C6 C1 N . . 123.22(15) ?
C1 C2 C3 . . 120.60(15) ?
C1 C2 H2A . . 119.7 ?
C3 C2 H2A . . 119.7 ?
C2 C3 C4 . . 120.01(16) ?
C2 C3 Cl1 . . 119.13(13) ?
C4 C3 Cl1 . . 120.86(15) ?
C5 C4 C3 . . 119.36(17) ?
C5 C4 Cl2 . . 119.13(14) ?
C3 C4 Cl2 . . 121.51(15) ?
C4 C5 C6 . . 121.12(16) ?
C4 C5 H5A . . 119.4 ?
C6 C5 H5A . . 119.4 ?
C5 C6 C1 . . 119.57(16) ?
C5 C6 H6A . . 120.2 ?
C1 C6 H6A . . 120.2 ?
O1 C7 N . . 122.94(16) ?
O1 C7 C8 . . 120.69(16) ?
N C7 C8 . . 116.37(13) ?
C7 C8 C9 . . 113.05(15) ?
C7 C8 H8A . . 109.0 ?
C9 C8 H8A . . 109.0 ?
C7 C8 H8B . . 109.0 ?
C9 C8 H8B . . 109.0 ?
H8A C8 H8B . . 107.8 ?
O2 C9 C10 . . 121.89(19) ?
O2 C9 C8 . . 121.61(18) ?
C10 C9 C8 . . 116.50(17) ?
C9 C10 H10A . . 109.5 ?
C9 C10 H10B . . 109.5 ?
H10A C10 H10B . . 109.5 ?
C9 C10 H10C . . 109.5 ?
H10A C10 H10C . . 109.5 ?
H10B C10 H10C . . 109.5 ?

loop_
_geom_bond_atom_site_label_1
_geom_bond_atom_site_label_2
_geom_bond_site_symmetry_2
_geom_bond_distance
_geom_bond_publ_flag
Cl1 C3 . 1.7215(18) ?
Cl2 C4 . 1.7241(19) ?
O1 C7 . 1.2292(18) ?
O2 C9 . 1.207(2) ?
N C7 . 1.346(2) ?
N C1 . 1.407(2) ?
N H0A . 0.88 ?
C1 C2 . 1.385(2) ?
C1 C6 . 1.397(2) ?
C2 C3 . 1.387(3) ?
C2 H2A . 0.95 ?
C3 C4 . 1.388(3) ?
C4 C5 . 1.380(3) ?
C5 C6 . 1.383(3) ?
C5 H5A . 0.95 ?
C6 H6A . 0.95 ?
C7 C8 . 1.507(2) ?
C8 C9 . 1.511(3) ?
C8 H8A . 0.99 ?
C8 H8B . 0.99 ?
C9 C10 . 1.496(3) ?
C10 H10A . 0.98 ?
C10 H10B . 0.98 ?
C10 H10C . 0.98 ?

loop_
_geom_hbond_atom_site_label_D
_geom_hbond_atom_site_label_H
_geom_hbond_atom_site_label_A
_geom_hbond_site_symmetry_A
_geom_hbond_distance_DH
_geom_hbond_distance_HA
_geom_hbond_distance_DA
_geom_hbond_angle_DHA
N H0A O1 6_556 0.88 1.95 2.824(2) 172
C6 H6A O1 . 0.95 2.35 2.865(2) 113
C2 H2A O2 3_655 0.95 2.58 3.345(2) 138
C8 H8A O2 8_765 0.99 2.45 3.327(2) 147

loop_
_geom_torsion_atom_site_label_1
_geom_torsion_atom_site_label_2
_geom_torsion_atom_site_label_3
_geom_torsion_atom_site_label_4
_geom_torsion_site_symmetry_1
_geom_torsion_site_symmetry_2
_geom_torsion_site_symmetry_3
_geom_torsion_site_symmetry_4
_geom_torsion
_geom_torsion_publ_flag
C7 N C1 C2 . . . . 152.83(15) ?
C7 N C1 C6 . . . . -27.9(2) ?
C6 C1 C2 C3 . . . . 1.5(2) ?
N C1 C2 C3 . . . . -179.14(15) ?
C1 C2 C3 C4 . . . . -1.0(3) ?
C1 C2 C3 Cl1 . . . . 178.40(13) ?
C2 C3 C4 C5 . . . . 0.3(3) ?
Cl1 C3 C4 C5 . . . . -179.00(14) ?
C2 C3 C4 Cl2 . . . . -178.72(14) ?
Cl1 C3 C4 Cl2 . . . . 1.9(2) ?
C3 C4 C5 C6 . . . . -0.3(3) ?
Cl2 C4 C5 C6 . . . . 178.76(14) ?
C4 C5 C6 C1 . . . . 0.9(3) ?
C2 C1 C6 C5 . . . . -1.5(2) ?
N C1 C6 C5 . . . . 179.22(15) ?
C1 N C7 O1 . . . . 3.9(3) ?
C1 N C7 C8 . . . . -175.10(15) ?
O1 C7 C8 C9 . . . . 67.3(2) ?
N C7 C8 C9 . . . . -113.63(17) ?
C7 C8 C9 O2 . . . . 15.9(2) ?
C7 C8 C9 C10 . . . . -164.88(15) ?

loop_
_cod_related_entry_id
_cod_related_entry_database
_cod_related_entry_code
1 ChemSpider 767967
